data_1573277
loop_
_publ_author_name
'Tanuhadi, Elias'
'Bair, Anna S.'
'Johnson, Mary'
'Fontaine, Philip'
'Klosin, Jerzy'
'Pal, Sudipta'
'Arnold, Polly L.'

_publ_section_title
;
 Stabilization of reactive rare earth alkyl complexes through mechanistic
 studies
;
_journal_name_full 'Chemical Science'
_journal_paper_doi 10.1039/D4SC05983B
_journal_year 2024
_chemical_formula_moiety 'C18 H49 Lu N2 Si3'
_chemical_formula_sum 'C18 H49 Lu N2 Si3'
_chemical_formula_weight 552.83
_space_group_crystal_system orthorhombic
_space_group_IT_number 19
_space_group_name_Hall 'P 2ac 2ab'
_space_group_name_H-M_alt 'P 21 21 21'
_atom_sites_solution_hydrogens mixed
_atom_sites_solution_primary direct
_audit_creation_date 2024-04-18
_audit_creation_method
;
Olex2 1.5
(compiled 2022.04.07 svn.rca3783a0 for OlexSys, GUI svn.r6498)
;
_audit_update_record
;
2024-04-25 deposited with the CCDC.	2024-10-31 downloaded from the CCDC.
;
_cell_angle_alpha 90
_cell_angle_beta 90
_cell_angle_gamma 90
_cell_formula_units_Z 4
_cell_length_a 9.76140(10)
_cell_length_b 16.1956(2)
_cell_length_c 17.1923(2)
_cell_measurement_reflns_used 43755
_cell_measurement_temperature 99.97(11)
_cell_measurement_theta_max 79.5750
_cell_measurement_theta_min 3.7760
_cell_volume 2717.96(5)
_computing_cell_refinement 'CrysAlisPro 1.171.42.102a (Rigaku OD, 2023)'
_computing_data_collection 'CrysAlisPro 1.171.42.102a (Rigaku OD, 2023)'
_computing_data_reduction 'CrysAlisPro 1.171.42.102a (Rigaku OD, 2023)'
_computing_molecular_graphics 'Olex2 1.5 (Dolomanov et al., 2009)'
_computing_publication_material 'Olex2 1.5 (Dolomanov et al., 2009)'
_computing_structure_refinement 'SHELXL 2018/3 (Sheldrick, 2015)'
_computing_structure_solution 'SHELXS  (Sheldrick, 2008)'
_diffrn_ambient_environment N~2~
_diffrn_ambient_temperature 99.97(11)
_diffrn_detector 'Hybrid Pixel Array Detector'
_diffrn_detector_area_resol_mean 10.0000
_diffrn_detector_type HyPix
_diffrn_measured_fraction_theta_full 1.000
_diffrn_measured_fraction_theta_max 0.999
_diffrn_measurement_details
;
List of Runs (angles in degrees, time in seconds):

  # Type    Start    End  Width  t~exp~   \w     \q     \k     \f   Frames
#--------------------------------------------------------------------------
  1  \w    -10.00  20.00   0.50    0.11    --  -47.94  19.00  90.00   60
  2  \w    -62.00  20.00   0.50    0.11    --  -47.94  57.00  60.00  164
  3  \w    -12.00  20.00   0.50    0.11    --  -47.94  19.00   0.00   64
  4  \w    -16.00  28.00   0.50    0.11    --  -47.94  19.00  60.00   88
  5  \w    -12.00  28.00   0.50    0.11    --  -47.94  19.00  30.00   80
  6  \w    -12.00  23.00   0.50    0.11    --  -47.94  19.00 -30.00   70
  7  \w    -14.00  27.00   0.50    0.11    --  -47.94  19.00 -60.00   82
  8  \w    -15.00  28.00   0.50    0.11    --  -47.94  19.00-180.00   86
  9  \w     42.00  69.00   0.50    0.43    --  113.25 -61.00-150.00   54
 10  \w     47.00  89.00   0.50    0.43    --  113.25 -77.00-120.00   84
 11  \w     62.00  88.00   0.50    0.43    --  113.25 -77.00 -60.00   52
 12  \w     53.00  79.00   0.50    0.43    --  113.25 -77.00-150.00   52
 13  \w     45.00  75.00   0.50    0.43    --  113.25 -77.00   0.00   60
 14  \w     74.00 100.00   0.50    0.43    --  113.25 -77.00  60.00   52
 15  \w     42.00  73.00   0.50    0.43    --  113.25 -77.00  60.00   62
 16  \w     44.00  70.00   0.50    0.43    --  113.25 -61.00 150.00   52
 17  \w     44.00  70.00   0.50    0.43    --  113.25 -77.00 150.00   52
 18  \w     42.00  67.00   0.50    0.43    --  113.25 -61.00  60.00   50
 19  \w     43.00  69.00   0.50    0.43    --  113.25 -61.00 -90.00   52
 20  \w     45.00  70.00   0.50    0.43    --  113.25 -61.00-180.00   50
 21  \w     38.00  82.00   0.50    0.11    --   47.94-125.00-150.00   88
 22  \w     57.00  91.00   0.50    0.43    --  113.25-125.00-180.00   68
 23  \w     48.00  93.00   0.50    0.43    --  113.25-125.00-120.00   90
 24  \w     64.00  95.00   0.50    0.43    --  113.25-125.00   0.00   62
 25  \w     86.00 111.00   0.50    0.43    --  113.25-125.00  30.00   50
 26  \w     47.00  79.00   0.50    0.43    --  113.25-125.00  60.00   64
 27  \w     47.00  72.00   0.50    0.43    --  113.25-125.00  30.00   50
 28  \w     44.00  74.00   0.50    0.43    --  113.25-106.00 171.86   60
 29  \w     81.00 108.00   0.50    0.43    --  113.25-106.00 171.86   54
 30  \w     50.00 107.00   0.50    0.43    --  113.25-104.00  72.75  114
 31  \w     75.00 106.00   0.50    0.43    --  113.25 -99.00 -42.96   62
 32  \w     81.00 106.00   0.50    0.43    --  113.25 -99.00  -4.84   50
 33  \w     43.00  76.00   0.50    0.43    --  113.25 -99.00  -4.84   66
 34  \w     50.00  76.00   0.50    0.43    --  113.25 -94.00   0.00   52
 35  \w      5.00  72.00   0.50    0.11    --   47.94 -99.00-120.00  134
 36  \w     48.00  74.00   0.50    0.43    --  113.25-101.00-175.03   52
 37  \w     76.00 106.00   0.50    0.43    --  113.25-101.00-175.03   60
 38  \w     66.00 106.00   0.50    0.43    --  113.25 -98.00-159.53   80
 39  \w     51.00  76.00   0.50    0.43    --  113.25 -94.00-120.00   50
 40  \w     80.00 105.00   0.50    0.43    --  113.25 -94.00-150.00   50
 41  \w     67.00 100.00   0.50    0.43    --  113.25 -94.00 -90.00   66
 42  \w     57.00  82.00   0.50    0.43    --  113.25 -94.00 -60.00   50
 43  \w     80.00 106.00   0.50    0.43    --  113.25 -94.00   0.00   52
 44  \w     69.00 102.00   0.50    0.43    --  113.25 -94.00 150.00   66
 45  \w     56.00  85.00   0.50    0.43    --  113.25 -94.00 120.00   58
 46  \w     46.00  74.00   0.50    0.43    --  113.25 -88.00 103.09   56
 47  \w     64.00 106.00   0.50    0.43    --  113.25 -94.00  90.00   84
 48  \w     52.00  99.00   0.50    0.43    --  113.25 -94.00  60.00   94
 49  \w     68.00 102.00   0.50    0.43    --  113.25 -94.00  30.00   68
 50  \w     87.00 113.00   0.50    0.43    --  113.25 -88.00 103.09   52
 51  \w     55.00  81.00   0.50    0.43    --  113.25 -86.00  74.96   52
 52  \w     86.00 112.00   0.50    0.43    --  113.25 -86.00  74.96   52
 53  \w     86.00 112.00   0.50    0.43    --  113.25 -86.00-103.00   52
 54  \w     63.00 113.00   0.50    0.43    --  113.25 -87.00-137.07  100
 55  \w     81.00 106.00   0.50    0.43    --  113.25 -94.00-120.00   50
 56  \w    101.00 138.00   0.50    0.43    --  113.25 -82.00-174.80   74
 57  \w     42.00  69.00   0.50    0.43    --  113.25 -82.00-174.80   54
 58  \w     48.00  74.00   0.50    0.43    --  113.25 -86.00-103.00   52
 59  \w     99.00 125.00   0.50    0.43    --  113.25 -82.00 -42.58   52
 60  \w     95.00 137.00   0.50    0.43    --  113.25 -85.00  41.42   84
 61  \w     42.00  81.00   0.50    0.43    --  113.25 -85.00  41.42   78
 62  \w    114.00 162.00   0.50    0.43    --  113.25  15.00 120.00   96
 63  \w    107.00 138.00   0.50    0.43    --  113.25  61.00  60.00   62
 64  \w    111.00 137.00   0.50    0.43    --  113.25  77.00 -60.00   52
 65  \w    140.00 167.00   0.50    0.43    --  113.25  77.00 -60.00   54
 66  \w    114.00 140.00   0.50    0.43    --  113.25  61.00 -60.00   52
 67  \w    120.00 162.00   0.50    0.43    --  113.25  61.00 -90.00   84
 68  \w    115.00 178.00   0.50    0.43    --  113.25  45.00-120.00  126
 69  \w    102.00 154.00   0.50    0.43    --  113.25  45.00 -90.00  104
 70  \w    104.00 170.00   0.50    0.43    --  113.25  45.00 -60.00  132
 71  \w    122.00 155.00   0.50    0.43    --  113.25  45.00 -30.00   66
 72  \w    141.00 178.00   0.50    0.43    --  113.25  45.00   0.00   74
 73  \w    104.00 129.00   0.50    0.43    --  113.25  45.00  30.00   50
 74  \w    117.00 154.00   0.50    0.43    --  113.25  30.00  60.00   74
 75  \w    108.00 138.00   0.50    0.43    --  113.25  45.00   0.00   60
 76  \w    110.00 135.00   0.50    0.43    --  113.25  30.00 -30.00   50
 77  \w    134.00 172.00   0.50    0.43    --  113.25  15.00  30.00   76
 78  \w    100.00 148.00   0.50    0.43    --  113.25  15.00 -90.00   96
 79  \w    100.00 130.00   0.50    0.43    --  113.25  15.00-120.00   60
 80  \w    115.00 140.00   0.50    0.43    --  113.25  30.00-150.00   50
 81  \w    109.00 141.00   0.50    0.43    --  113.25  30.00-180.00   64
 82  \w    107.00 161.00   0.50    0.43    --  113.25  15.00-180.00  108
 83  \w    142.00 168.00   0.50    0.43    --  113.25  15.00-120.00   52
 84  \w    101.00 131.00   0.50    0.43    --  113.25  15.00  60.00   60
 85  \w    141.00 168.00   0.50    0.43    --  113.25  15.00  60.00   54
 86  \w    140.00 166.00   0.50    0.43    --  113.25 125.00 120.00   52
 87  \w    143.00 169.00   0.50    0.43    --  113.25 125.00  60.00   52
 88  \w    140.00 165.00   0.50    0.43    --  113.25 125.00  30.00   50
 89  \w    102.00 135.00   0.50    0.43    --  113.25 125.00  30.00   66
 90  \w    129.00 155.00   0.50    0.43    --  113.25 125.00 -60.00   52
 91  \w    109.00 172.00   0.50    0.43    --  113.25 111.00-106.89  126
 92  \w    -49.00 -23.00   0.50    0.43    --  -91.75  45.00   0.00   52
 93  \w   -118.00 -92.00   0.50    0.43    --  -91.75 -49.00 146.85   52
 94  \w    -86.00 -58.00   0.50    0.11    --  -47.94 125.00-180.00   56
;
_diffrn_measurement_device 'four-circle diffractometer'
_diffrn_measurement_device_type 'XtaLAB Synergy, Dualflex, HyPix'
_diffrn_measurement_method '\w scans'
_diffrn_orient_matrix_type 'CrysAlisPro convention (1999,Acta A55,543-557)'
_diffrn_orient_matrix_UB_11 0.1268198000
_diffrn_orient_matrix_UB_12 -0.0508746000
_diffrn_orient_matrix_UB_13 -0.0235512000
_diffrn_orient_matrix_UB_21 0.0678017000
_diffrn_orient_matrix_UB_22 0.0205545000
_diffrn_orient_matrix_UB_23 0.0785803000
_diffrn_orient_matrix_UB_31 -0.0648890000
_diffrn_orient_matrix_UB_32 -0.0777521000
_diffrn_orient_matrix_UB_33 0.0360347000
_diffrn_radiation_monochromator mirror
_diffrn_radiation_probe x-ray
_diffrn_radiation_type 'Cu K\a'
_diffrn_radiation_wavelength 1.54184
_diffrn_reflns_av_R_equivalents 0.0884
_diffrn_reflns_av_unetI/netI 0.0378
_diffrn_reflns_Laue_measured_fraction_full 1.000
_diffrn_reflns_Laue_measured_fraction_max 0.999
_diffrn_reflns_limit_h_max 12
_diffrn_reflns_limit_h_min -12
_diffrn_reflns_limit_k_max 18
_diffrn_reflns_limit_k_min -20
_diffrn_reflns_limit_l_max 21
_diffrn_reflns_limit_l_min -21
_diffrn_reflns_number 59230
_diffrn_reflns_point_group_measured_fraction_full 1.000
_diffrn_reflns_point_group_measured_fraction_max 0.994
_diffrn_reflns_theta_full 67.684
_diffrn_reflns_theta_max 79.906
_diffrn_reflns_theta_min 3.750
_diffrn_source 'micro-focus sealed X-ray tube'
_diffrn_source_type 'PhotonJet (Cu) X-ray Source'
_exptl_absorpt_coefficient_mu 8.228
_exptl_absorpt_correction_T_max 1.00000
_exptl_absorpt_correction_T_min 0.64341
_exptl_absorpt_correction_type multi-scan
_exptl_absorpt_process_details
;
CrysAlisPro 1.171.42.102a (Rigaku Oxford Diffraction, 2023)
Empirical absorption correction using spherical harmonics,
implemented in SCALE3 ABSPACK scaling algorithm.
;
_exptl_crystal_colour colourless
_exptl_crystal_colour_primary colourless
_exptl_crystal_density_diffrn 1.351
_exptl_crystal_description block
_exptl_crystal_F_000 1136
_exptl_crystal_preparation 'crystallization from cold ether/hexane mixture.'
_exptl_crystal_recrystallization_method hexane
_exptl_crystal_size_max 0.12
_exptl_crystal_size_mid 0.06
_exptl_crystal_size_min 0.05
_refine_diff_density_max 1.220
_refine_diff_density_min -1.299
_refine_diff_density_rms 0.144
_refine_ls_abs_structure_details
;
 Flack x determined using 2439 quotients [(I+)-(I-)]/[(I+)+(I-)]
 (Parsons, Flack and Wagner, Acta Cryst. B69 (2013) 249-259).
;
_refine_ls_abs_structure_Flack -0.035(8)
_refine_ls_extinction_method none
_refine_ls_goodness_of_fit_ref 1.049
_refine_ls_hydrogen_treatment mixed
_refine_ls_matrix_type full
_refine_ls_number_parameters 246
_refine_ls_number_reflns 5898
_refine_ls_number_restraints 0
_refine_ls_restrained_S_all 1.049
_refine_ls_R_factor_all 0.0397
_refine_ls_R_factor_gt 0.0389
_refine_ls_shift/su_max 0.000
_refine_ls_shift/su_mean 0.000
_refine_ls_structure_factor_coef Fsqd
_refine_ls_weighting_details 'w=1/[\s^2^(Fo^2^)+(0.0264P)^2^+18.3519P] where P=(Fo^2^+2Fc^2^)/3'
_refine_ls_weighting_scheme calc
_refine_ls_wR_factor_gt 0.0907
_refine_ls_wR_factor_ref 0.0909
_reflns_Friedel_coverage 0.768
_reflns_Friedel_fraction_full 0.999
_reflns_Friedel_fraction_max 0.988
_reflns_number_gt 5793
_reflns_number_total 5898
_reflns_threshold_expression 'I > 2\s(I)'
_cod_data_source_file d4sc05983b2.cif
_cod_data_source_block pla23157_auto
_cod_database_code 1573277
_chemical_oxdiff_formula 'Lu Si4 C10 H10 O5'
_chemical_oxdiff_usercomment ELTA-162
_shelx_space_group_comment
;
The symmetry employed for this shelxl refinement is uniquely defined
by the following loop, which should always be used as a source of
symmetry information in preference to the above space-group names.
They are only intended as comments.
;
_shelx_estimated_absorpt_t_max 0.684
_shelx_estimated_absorpt_t_min 0.438
_olex2_refinement_description
;
1. Fixed Uiso
 At 1.2 times of:
  All C(H,H) groups
 At 1.5 times of:
  All C(H,H,H) groups
2.a Secondary CH2 refined with riding coordinates:
 C15(H15A,H15B), C1(H1A,H1B), C16(H16A,H16B)
2.b Idealised Me refined as rotating group:
 C7(H7A,H7B,H7C), C13(H13A,H13B,H13C), C9(H9A,H9B,H9C), C17(H17A,H17B,H17C),
 C11(H11A,H11B,H11C), C18(H18A,H18B,H18C), C10(H10A,H10B,H10C), C12(H12A,H12B,
 H12C), C14(H14A,H14B,H14C), C4(H4A,H4B,H4C), C5(H5A,H5B,H5C), C6(H6A,H6B,H6C),
 C8(H8A,H8B,H8C)
;
_olex2_submission_special_instructions 'No special instructions were received'
_oxdiff_exptl_absorpt_empirical_details
;
Empirical correction (ABSPACK) includes:
- Absorption correction using spherical harmonics
- Frame scaling
;
_oxdiff_exptl_absorpt_empirical_full_max 1.519
_oxdiff_exptl_absorpt_empirical_full_min 0.544

loop_
_space_group_symop_operation_xyz
'x, y, z'
'-x+1/2, -y, z+1/2'
'-x, y+1/2, -z+1/2'
'x+1/2, -y+1/2, -z'

loop_
_atom_site_label
_atom_site_type_symbol
_atom_site_fract_x
_atom_site_fract_y
_atom_site_fract_z
_atom_site_U_iso_or_equiv
_atom_site_adp_type
_atom_site_occupancy
_atom_site_site_symmetry_order
_atom_site_calc_flag
_atom_site_refinement_flags_posn
_atom_site_refinement_flags_adp
_atom_site_refinement_flags_occupancy
_atom_site_disorder_assembly
_atom_site_disorder_group
Lu1 Lu 0.46676(3) 0.51226(2) 0.68220(2) 0.01491(10) Uani 1 1 d . . . . .
Si3 Si 0.2695(2) 0.32561(13) 0.61058(12) 0.0191(4) Uani 1 1 d . . . . .
Si1 Si 0.3869(2) 0.64872(13) 0.51657(12) 0.0203(4) Uani 1 1 d . . . . .
Si2 Si 0.2046(2) 0.63859(13) 0.79068(12) 0.0179(4) Uani 1 1 d . . . . .
N1 N 0.7220(6) 0.5020(4) 0.6625(4) 0.0218(14) Uani 1 1 d . . . . .
N2 N 0.5796(7) 0.4592(4) 0.8034(4) 0.0214(14) Uani 1 1 d . . . . .
C7 C 0.1395(9) 0.7108(5) 0.7129(5) 0.0234(16) Uani 1 1 d . . . . .
H7A H 0.107545 0.762104 0.737028 0.035 Uiso 1 1 calc R U . . .
H7B H 0.063562 0.684563 0.685014 0.035 Uiso 1 1 calc R U . . .
H7C H 0.213697 0.723167 0.676309 0.035 Uiso 1 1 calc R U . . .
C15 C 0.7695(9) 0.4331(5) 0.7116(5) 0.0245(17) Uani 1 1 d . . . . .
H15A H 0.870230 0.427880 0.707139 0.029 Uiso 1 1 calc R U . . .
H15B H 0.727836 0.380944 0.693090 0.029 Uiso 1 1 calc R U . . .
C13 C 0.7517(9) 0.4832(7) 0.5798(5) 0.034(2) Uani 1 1 d . . . . .
H13A H 0.711656 0.429622 0.566189 0.051 Uiso 1 1 calc R U . . .
H13B H 0.851042 0.481290 0.571891 0.051 Uiso 1 1 calc R U . . .
H13C H 0.711948 0.526246 0.546707 0.051 Uiso 1 1 calc R U . . .
C9 C 0.0643(8) 0.6287(6) 0.8654(5) 0.0256(17) Uani 1 1 d . . . . .
H9A H -0.015541 0.601994 0.841758 0.038 Uiso 1 1 calc R U . . .
H9B H 0.038558 0.683739 0.884080 0.038 Uiso 1 1 calc R U . . .
H9C H 0.097035 0.595341 0.909136 0.038 Uiso 1 1 calc R U . . .
C17 C 0.5513(10) 0.5054(5) 0.8758(5) 0.0311(18) Uani 1 1 d . . . . .
H17A H 0.593254 0.560285 0.872624 0.047 Uiso 1 1 calc R U . . .
H17B H 0.589747 0.475404 0.920239 0.047 Uiso 1 1 calc R U . . .
H17C H 0.452056 0.511203 0.882614 0.047 Uiso 1 1 calc R U . . .
C11 C 0.2906(9) 0.2314(5) 0.5466(5) 0.0265(17) Uani 1 1 d . . . . .
H11A H 0.301251 0.248822 0.492379 0.040 Uiso 1 1 calc R U . . .
H11B H 0.209421 0.196177 0.551427 0.040 Uiso 1 1 calc R U . . .
H11C H 0.371937 0.200537 0.562983 0.040 Uiso 1 1 calc R U . . .
C18 C 0.5135(9) 0.3769(5) 0.8108(5) 0.0264(16) Uani 1 1 d . . . . .
H18A H 0.414353 0.383921 0.816765 0.040 Uiso 1 1 calc R U . . .
H18B H 0.550315 0.348318 0.856521 0.040 Uiso 1 1 calc R U . . .
H18C H 0.532326 0.344166 0.764082 0.040 Uiso 1 1 calc R U . . .
C1 C 0.4750(9) 0.6359(5) 0.6116(4) 0.0210(14) Uani 1 1 d . . . . .
H1A H 0.439480 0.679687 0.646285 0.025 Uiso 1 1 calc R U . . .
H1B H 0.573006 0.648331 0.602602 0.025 Uiso 1 1 calc R U . . .
C10 C 0.2359(10) 0.2859(6) 0.7118(5) 0.0305(19) Uani 1 1 d . . . . .
H10A H 0.315193 0.254165 0.729857 0.046 Uiso 1 1 calc R U . . .
H10B H 0.154654 0.250345 0.711325 0.046 Uiso 1 1 calc R U . . .
H10C H 0.220214 0.332631 0.746970 0.046 Uiso 1 1 calc R U . . .
C2 C 0.2621(8) 0.5382(5) 0.7517(4) 0.0193(15) Uani 1 1 d . . . . .
H2A H 0.251(10) 0.494(7) 0.792(6) 0.03(2) Uiso 1 1 d . . . . .
H2B H 0.200(12) 0.531(7) 0.717(6) 0.03(3) Uiso 1 1 d . . . . .
C12 C 0.1078(9) 0.3785(5) 0.5779(6) 0.0279(18) Uani 1 1 d . . . . .
H12A H 0.094899 0.429370 0.607882 0.042 Uiso 1 1 calc R U . . .
H12B H 0.029525 0.341721 0.586214 0.042 Uiso 1 1 calc R U . . .
H12C H 0.114915 0.392048 0.522445 0.042 Uiso 1 1 calc R U . . .
C3 C 0.4192(8) 0.3969(5) 0.6065(4) 0.0181(15) Uani 1 1 d . . . . .
H3A H 0.499(13) 0.361(7) 0.606(7) 0.04(3) Uiso 1 1 d . . . . .
H3B H 0.427(10) 0.412(6) 0.553(6) 0.02(2) Uiso 1 1 d . . . . .
C14 C 0.7963(10) 0.5779(5) 0.6835(7) 0.037(2) Uani 1 1 d . . . . .
H14A H 0.775035 0.621406 0.645689 0.056 Uiso 1 1 calc R U . . .
H14B H 0.895053 0.567079 0.683133 0.056 Uiso 1 1 calc R U . . .
H14C H 0.768245 0.595872 0.735529 0.056 Uiso 1 1 calc R U . . .
C4 C 0.4948(10) 0.6045(6) 0.4358(5) 0.034(2) Uani 1 1 d . . . . .
H4A H 0.580491 0.635697 0.431707 0.051 Uiso 1 1 calc R U . . .
H4B H 0.444566 0.608261 0.386533 0.051 Uiso 1 1 calc R U . . .
H4C H 0.515396 0.546479 0.447033 0.051 Uiso 1 1 calc R U . . .
C16 C 0.7309(9) 0.4473(6) 0.7956(5) 0.0283(19) Uani 1 1 d . . . . .
H16A H 0.759862 0.399219 0.827194 0.034 Uiso 1 1 calc R U . . .
H16B H 0.779187 0.496708 0.815497 0.034 Uiso 1 1 calc R U . . .
C5 C 0.3495(12) 0.7592(6) 0.4885(6) 0.038(2) Uani 1 1 d . . . . .
H5A H 0.286537 0.783592 0.526496 0.056 Uiso 1 1 calc R U . . .
H5B H 0.307347 0.760458 0.436773 0.056 Uiso 1 1 calc R U . . .
H5C H 0.435068 0.790761 0.487675 0.056 Uiso 1 1 calc R U . . .
C6 C 0.2170(10) 0.5924(6) 0.5165(6) 0.034(2) Uani 1 1 d . . . . .
H6A H 0.233287 0.532754 0.518293 0.050 Uiso 1 1 calc R U . . .
H6B H 0.166316 0.606256 0.469054 0.050 Uiso 1 1 calc R U . . .
H6C H 0.163539 0.609146 0.562085 0.050 Uiso 1 1 calc R U . . .
C8 C 0.3488(9) 0.6945(6) 0.8407(5) 0.0254(17) Uani 1 1 d . . . . .
H8A H 0.424045 0.703063 0.803900 0.038 Uiso 1 1 calc R U . . .
H8B H 0.381366 0.661423 0.884763 0.038 Uiso 1 1 calc R U . . .
H8C H 0.316004 0.748031 0.859643 0.038 Uiso 1 1 calc R U . . .

loop_
_atom_site_aniso_label
_atom_site_aniso_U_11
_atom_site_aniso_U_22
_atom_site_aniso_U_33
_atom_site_aniso_U_23
_atom_site_aniso_U_13
_atom_site_aniso_U_12
Lu1 0.01631(15) 0.01333(16) 0.01508(15) 0.00075(12) -0.00094(14) 0.00011(13)
Si3 0.0185(9) 0.0166(10) 0.0223(10) -0.0019(8) -0.0011(8) -0.0015(8)
Si1 0.0250(10) 0.0176(10) 0.0184(9) 0.0045(8) -0.0012(8) 0.0008(8)
Si2 0.0183(9) 0.0165(10) 0.0187(9) -0.0016(7) 0.0012(7) -0.0002(8)
N1 0.022(3) 0.017(4) 0.027(3) 0.006(2) -0.005(2) -0.001(2)
N2 0.025(3) 0.014(3) 0.024(3) -0.002(2) 0.000(2) 0.000(2)
C7 0.025(4) 0.017(4) 0.028(4) 0.004(3) 0.002(3) 0.006(3)
C15 0.024(4) 0.019(4) 0.030(4) 0.004(3) -0.004(3) -0.001(3)
C13 0.027(4) 0.045(6) 0.031(4) 0.009(4) 0.000(3) 0.008(4)
C9 0.024(4) 0.029(4) 0.024(4) -0.006(3) 0.004(3) -0.002(3)
C17 0.043(5) 0.024(4) 0.026(4) -0.004(3) -0.001(3) 0.005(4)
C11 0.028(4) 0.020(4) 0.031(4) -0.005(3) -0.002(4) -0.001(3)
C18 0.033(4) 0.021(4) 0.025(4) 0.007(3) -0.004(3) 0.003(3)
C1 0.019(3) 0.020(4) 0.024(3) 0.002(3) 0.002(3) 0.002(3)
C10 0.031(5) 0.032(5) 0.028(4) 0.001(4) -0.001(4) -0.009(4)
C2 0.020(3) 0.020(4) 0.017(3) -0.001(3) 0.004(3) -0.002(3)
C12 0.021(4) 0.018(4) 0.045(5) -0.004(3) -0.006(4) -0.002(3)
C3 0.025(4) 0.015(4) 0.014(3) -0.004(3) -0.005(3) 0.002(3)
C14 0.033(5) 0.025(4) 0.055(6) 0.011(5) -0.011(5) -0.002(3)
C4 0.041(6) 0.036(5) 0.025(4) -0.001(3) 0.006(3) -0.001(4)
C16 0.027(4) 0.025(4) 0.033(5) 0.005(3) -0.006(3) 0.002(3)
C5 0.053(6) 0.020(5) 0.040(5) 0.013(4) -0.013(5) 0.004(4)
C6 0.030(5) 0.038(5) 0.032(5) 0.002(4) -0.002(4) -0.005(4)
C8 0.023(4) 0.026(4) 0.027(4) 0.001(3) -0.002(3) -0.004(3)

loop_
_atom_type_symbol
_atom_type_description
_atom_type_scat_dispersion_real
_atom_type_scat_dispersion_imag
_atom_type_scat_source
C C 0.0181 0.0091 'International Tables Vol C Tables 4.2.6.8 and 6.1.1.4'
H H 0.0000 0.0000 'International Tables Vol C Tables 4.2.6.8 and 6.1.1.4'
Lu Lu -6.6179 4.6937 'International Tables Vol C Tables 4.2.6.8 and 6.1.1.4'
N N 0.0311 0.0180 'International Tables Vol C Tables 4.2.6.8 and 6.1.1.4'
Si Si 0.2541 0.3302 'International Tables Vol C Tables 4.2.6.8 and 6.1.1.4'

loop_
_geom_angle_atom_site_label_1
_geom_angle_atom_site_label_2
_geom_angle_atom_site_label_3
_geom_angle
_geom_angle_site_symmetry_1
_geom_angle_site_symmetry_3
_geom_angle_publ_flag
N2 Lu1 N1 69.8(2) . . ?
C1 Lu1 N1 87.3(3) . . ?
C1 Lu1 N2 135.1(3) . . ?
C1 Lu1 C2 98.0(3) . . ?
C2 Lu1 N1 156.1(2) . . ?
C2 Lu1 N2 90.7(2) . . ?
C3 Lu1 N1 94.0(2) . . ?
C3 Lu1 N2 106.1(2) . . ?
C3 Lu1 C1 113.8(3) . . ?
C3 Lu1 C2 104.9(3) . . ?
C10 Si3 C11 106.3(4) . . ?
C12 Si3 C11 106.5(4) . . ?
C12 Si3 C10 106.6(4) . . ?
C3 Si3 C11 113.1(4) . . ?
C3 Si3 C10 112.5(4) . . ?
C3 Si3 C12 111.4(4) . . ?
C1 Si1 C4 110.3(4) . . ?
C1 Si1 C5 114.9(4) . . ?
C1 Si1 C6 110.6(4) . . ?
C4 Si1 C5 106.2(5) . . ?
C4 Si1 C6 107.8(4) . . ?
C5 Si1 C6 106.7(5) . . ?
C9 Si2 C7 106.9(4) . . ?
C2 Si2 C7 113.0(4) . . ?
C2 Si2 C9 113.2(4) . . ?
C2 Si2 C8 111.3(4) . . ?
C8 Si2 C7 106.1(4) . . ?
C8 Si2 C9 105.8(4) . . ?
C15 N1 Lu1 106.5(5) . . ?
C15 N1 C13 109.4(7) . . ?
C13 N1 Lu1 109.6(5) . . ?
C14 N1 Lu1 113.5(5) . . ?
C14 N1 C15 109.7(6) . . ?
C14 N1 C13 108.1(8) . . ?
C17 N2 Lu1 116.4(5) . . ?
C17 N2 C18 107.5(6) . . ?
C17 N2 C16 109.0(7) . . ?
C18 N2 Lu1 100.8(4) . . ?
C18 N2 C16 108.7(6) . . ?
C16 N2 Lu1 113.8(5) . . ?
Si2 C7 H7A 109.5 . . ?
Si2 C7 H7B 109.5 . . ?
Si2 C7 H7C 109.5 . . ?
H7A C7 H7B 109.5 . . ?
H7A C7 H7C 109.5 . . ?
H7B C7 H7C 109.5 . . ?
N1 C15 H15A 109.5 . . ?
N1 C15 H15B 109.5 . . ?
N1 C15 C16 110.7(7) . . ?
H15A C15 H15B 108.1 . . ?
C16 C15 H15A 109.5 . . ?
C16 C15 H15B 109.5 . . ?
N1 C13 H13A 109.5 . . ?
N1 C13 H13B 109.5 . . ?
N1 C13 H13C 109.5 . . ?
H13A C13 H13B 109.5 . . ?
H13A C13 H13C 109.5 . . ?
H13B C13 H13C 109.5 . . ?
Si2 C9 H9A 109.5 . . ?
Si2 C9 H9B 109.5 . . ?
Si2 C9 H9C 109.5 . . ?
H9A C9 H9B 109.5 . . ?
H9A C9 H9C 109.5 . . ?
H9B C9 H9C 109.5 . . ?
N2 C17 H17A 109.5 . . ?
N2 C17 H17B 109.5 . . ?
N2 C17 H17C 109.5 . . ?
H17A C17 H17B 109.5 . . ?
H17A C17 H17C 109.5 . . ?
H17B C17 H17C 109.5 . . ?
Si3 C11 H11A 109.5 . . ?
Si3 C11 H11B 109.5 . . ?
Si3 C11 H11C 109.5 . . ?
H11A C11 H11B 109.5 . . ?
H11A C11 H11C 109.5 . . ?
H11B C11 H11C 109.5 . . ?
N2 C18 H18A 109.5 . . ?
N2 C18 H18B 109.5 . . ?
N2 C18 H18C 109.5 . . ?
H18A C18 H18B 109.5 . . ?
H18A C18 H18C 109.5 . . ?
H18B C18 H18C 109.5 . . ?
Lu1 C1 H1A 106.7 . . ?
Lu1 C1 H1B 106.7 . . ?
Si1 C1 Lu1 122.4(4) . . ?
Si1 C1 H1A 106.7 . . ?
Si1 C1 H1B 106.7 . . ?
H1A C1 H1B 106.6 . . ?
Si3 C10 H10A 109.5 . . ?
Si3 C10 H10B 109.5 . . ?
Si3 C10 H10C 109.5 . . ?
H10A C10 H10B 109.5 . . ?
H10A C10 H10C 109.5 . . ?
H10B C10 H10C 109.5 . . ?
Lu1 C2 H2A 108(6) . . ?
Lu1 C2 H2B 103(7) . . ?
Si2 C2 Lu1 126.6(4) . . ?
Si2 C2 H2A 110(6) . . ?
Si2 C2 H2B 99(7) . . ?
H2A C2 H2B 108(9) . . ?
Si3 C12 H12A 109.5 . . ?
Si3 C12 H12B 109.5 . . ?
Si3 C12 H12C 109.5 . . ?
H12A C12 H12B 109.5 . . ?
H12A C12 H12C 109.5 . . ?
H12B C12 H12C 109.5 . . ?
Lu1 C3 H3A 109(7) . . ?
Lu1 C3 H3B 109(6) . . ?
Si3 C3 Lu1 129.4(4) . . ?
Si3 C3 H3A 105(7) . . ?
Si3 C3 H3B 105(6) . . ?
H3A C3 H3B 94(9) . . ?
N1 C14 H14A 109.5 . . ?
N1 C14 H14B 109.5 . . ?
N1 C14 H14C 109.5 . . ?
H14A C14 H14B 109.5 . . ?
H14A C14 H14C 109.5 . . ?
H14B C14 H14C 109.5 . . ?
Si1 C4 H4A 109.5 . . ?
Si1 C4 H4B 109.5 . . ?
Si1 C4 H4C 109.5 . . ?
H4A C4 H4B 109.5 . . ?
H4A C4 H4C 109.5 . . ?
H4B C4 H4C 109.5 . . ?
N2 C16 C15 110.6(7) . . ?
N2 C16 H16A 109.5 . . ?
N2 C16 H16B 109.5 . . ?
C15 C16 H16A 109.5 . . ?
C15 C16 H16B 109.5 . . ?
H16A C16 H16B 108.1 . . ?
Si1 C5 H5A 109.5 . . ?
Si1 C5 H5B 109.5 . . ?
Si1 C5 H5C 109.5 . . ?
H5A C5 H5B 109.5 . . ?
H5A C5 H5C 109.5 . . ?
H5B C5 H5C 109.5 . . ?
Si1 C6 H6A 109.5 . . ?
Si1 C6 H6B 109.5 . . ?
Si1 C6 H6C 109.5 . . ?
H6A C6 H6B 109.5 . . ?
H6A C6 H6C 109.5 . . ?
H6B C6 H6C 109.5 . . ?
Si2 C8 H8A 109.5 . . ?
Si2 C8 H8B 109.5 . . ?
Si2 C8 H8C 109.5 . . ?
H8A C8 H8B 109.5 . . ?
H8A C8 H8C 109.5 . . ?
H8B C8 H8C 109.5 . . ?

loop_
_geom_bond_atom_site_label_1
_geom_bond_atom_site_label_2
_geom_bond_distance
_geom_bond_site_symmetry_2
_geom_bond_publ_flag
Lu1 N1 2.520(6) . ?
Lu1 N2 2.509(7) . ?
Lu1 C1 2.343(7) . ?
Lu1 C2 2.366(7) . ?
Lu1 C3 2.323(7) . ?
Si3 C11 1.891(9) . ?
Si3 C10 1.884(9) . ?
Si3 C12 1.882(9) . ?
Si3 C3 1.863(8) . ?
Si1 C1 1.857(8) . ?
Si1 C4 1.885(9) . ?
Si1 C5 1.888(9) . ?
Si1 C6 1.892(10) . ?
Si2 C7 1.886(8) . ?
Si2 C9 1.884(8) . ?
Si2 C2 1.845(8) . ?
Si2 C8 1.882(8) . ?
N1 C15 1.473(10) . ?
N1 C13 1.483(11) . ?
N1 C14 1.472(11) . ?
N2 C17 1.479(10) . ?
N2 C18 1.487(10) . ?
N2 C16 1.496(11) . ?
C7 H7A 0.9800 . ?
C7 H7B 0.9800 . ?
C7 H7C 0.9800 . ?
C15 H15A 0.9900 . ?
C15 H15B 0.9900 . ?
C15 C16 1.511(12) . ?
C13 H13A 0.9800 . ?
C13 H13B 0.9800 . ?
C13 H13C 0.9800 . ?
C9 H9A 0.9800 . ?
C9 H9B 0.9800 . ?
C9 H9C 0.9800 . ?
C17 H17A 0.9800 . ?
C17 H17B 0.9800 . ?
C17 H17C 0.9800 . ?
C11 H11A 0.9800 . ?
C11 H11B 0.9800 . ?
C11 H11C 0.9800 . ?
C18 H18A 0.9800 . ?
C18 H18B 0.9800 . ?
C18 H18C 0.9800 . ?
C1 H1A 0.9900 . ?
C1 H1B 0.9900 . ?
C10 H10A 0.9800 . ?
C10 H10B 0.9800 . ?
C10 H10C 0.9800 . ?
C2 H2A 1.00(11) . ?
C2 H2B 0.86(11) . ?
C12 H12A 0.9800 . ?
C12 H12B 0.9800 . ?
C12 H12C 0.9800 . ?
C3 H3A 0.97(13) . ?
C3 H3B 0.95(10) . ?
C14 H14A 0.9800 . ?
C14 H14B 0.9800 . ?
C14 H14C 0.9800 . ?
C4 H4A 0.9800 . ?
C4 H4B 0.9800 . ?
C4 H4C 0.9800 . ?
C16 H16A 0.9900 . ?
C16 H16B 0.9900 . ?
C5 H5A 0.9800 . ?
C5 H5B 0.9800 . ?
C5 H5C 0.9800 . ?
C6 H6A 0.9800 . ?
C6 H6B 0.9800 . ?
C6 H6C 0.9800 . ?
C8 H8A 0.9800 . ?
C8 H8B 0.9800 . ?
C8 H8C 0.9800 . ?

loop_
_geom_torsion_atom_site_label_1
_geom_torsion_atom_site_label_2
_geom_torsion_atom_site_label_3
_geom_torsion_atom_site_label_4
_geom_torsion
_geom_torsion_site_symmetry_1
_geom_torsion_site_symmetry_2
_geom_torsion_site_symmetry_3
_geom_torsion_site_symmetry_4
_geom_torsion_publ_flag
Lu1 N1 C15 C16 -57.2(7) . . . . ?
Lu1 N2 C16 C15 -25.2(8) . . . . ?
N1 C15 C16 N2 56.6(9) . . . . ?
C7 Si2 C2 Lu1 74.5(6) . . . . ?
C13 N1 C15 C16 -175.6(7) . . . . ?
C9 Si2 C2 Lu1 -163.8(4) . . . . ?
C17 N2 C16 C15 -156.9(7) . . . . ?
C11 Si3 C3 Lu1 -171.4(5) . . . . ?
C18 N2 C16 C15 86.2(8) . . . . ?
C10 Si3 C3 Lu1 -50.9(6) . . . . ?
C12 Si3 C3 Lu1 68.7(6) . . . . ?
C14 N1 C15 C16 66.0(9) . . . . ?
C4 Si1 C1 Lu1 -82.1(6) . . . . ?
C5 Si1 C1 Lu1 157.9(5) . . . . ?
C6 Si1 C1 Lu1 37.1(6) . . . . ?
C8 Si2 C2 Lu1 -44.8(6) . . . . ?
